data_1577413
loop_
_publ_author_name
'Ishii, Yusuke'
'Hanafusa, Chisato'
'Suzuki, Hajime'
'Kato, Daichi'
'Tomita, Osamu'
'Nakada, Akinobu'
'Nozawa, Shunsuke'
'Saeki, Akinori'
'Abe, Ryu'

_publ_section_title
;
 Design of active interlayer space in layered oxysulfide photocatalysts
 NaMTiO2.2S1.8(M = lanthanoid) for efficient visible light hydrogen
 evolution
;
_journal_name_full 'Chemical Science'
_journal_paper_doi 10.1039/D6SC02806C
_journal_year 2026
_chemical_formula_structural NaLaTiO2.2S1.8
_chemical_formula_sum 'La2 Na2 O4.301 S3.699 Ti2'
_chemical_formula_weight 607
_chemical_name_common 'sodium lanthanum titanium oxysulfide'
_space_group_IT_number 129
_space_group_name_Hall 'P 4ab 2ab -1ab'
_space_group_name_H-M_alt 'P 4/n m m :1'
_symmetry_cell_setting tetragonal
_symmetry_Int_Tables_number 129
_symmetry_space_group_name_Hall 'P 4ab 2ab -1ab'
_symmetry_space_group_name_H-M 'P 4/n m m :1'
_audit_update_record
;
2026-01-19 deposited with the CCDC.	2026-06-17 downloaded from the CCDC.
;
_cell_angle_alpha 90
_cell_angle_beta 90
_cell_angle_gamma 90
_cell_formula_units_Z 1
_cell_length_a 3.94042(10)
_cell_length_b 3.94042(10)
_cell_length_c 15.3319(7)
_cell_measurement_temperature 293
_cell_volume 238.057(14)
_diffrn_ambient_temperature 293
_diffrn_measurement_device_type 'BL02B2, SPring-8'
_diffrn_radiation_probe x-ray
_diffrn_radiation_type synchrotron
_diffrn_radiation_wavelength 0.41393
_diffrn_source 'synchrotron x-ray'
_exptl_absorpt_coefficient_mu 2.553
_exptl_crystal_density_diffrn 4.2337
_exptl_crystal_F_000 320
_pd_instr_location ' 'SPring-8''
_pd_meas_2theta_range_inc 0.006
_pd_meas_2theta_range_max 39.998
_pd_meas_2theta_range_min 0.800
_pd_meas_number_of_points 6534
_pd_proc_2theta_range_inc 0.006
_pd_proc_2theta_range_max 39.998
_pd_proc_2theta_range_min 0.8
_pd_proc_ls_background_function '15 Chebyshev polynoms'
_pd_proc_ls_pref_orient_corr none
_pd_proc_ls_profile_function Pseudo-Voigt
_pd_proc_ls_prof_R_factor 0.0465
_pd_proc_ls_prof_wR_expected 0.0429
_pd_proc_ls_prof_wR_factor 0.0606
_refine_ls_goodness_of_fit_all 1.41
_refine_ls_number_constraints 0
_refine_ls_number_parameters 47
_refine_ls_number_restraints 0
_refine_ls_R_factor_all 0.0449
_refine_ls_R_factor_gt 0.0353
_refine_ls_shift/su_max 0.0491
_refine_ls_shift/su_mean 0.0105
_refine_ls_weighting_scheme sigma
_refine_ls_wR_factor_all 0.0334
_refine_ls_wR_factor_gt 0.0319
_cod_data_source_file d6sc02806c2.cif
_cod_data_source_block NaLaTiO2p2S1p8_SXRD
_cod_depositor_comments
;
The following automatic conversions were performed:

data item '_diffrn_radiation_probe' value 'X-ray' was changed to
'x-ray' in accordance with the
/home/data/users/saulius/crontab/automatic-downloads/rss-feeds/RSC/lib/dictionaries/cif_core.dic
dictionary named 'cif_core.dic' version 2.4.2 last updated on
2011-04-26.

Automatic conversion script
Id: cif_fix_values 8170 2020-07-09 18:12:32Z antanas 
;
_cod_original_sg_symbol_Hall '-P 4a;-2a'
_cod_original_sg_symbol_H-M 'P 4/n m m'
_cod_database_code 1577413

loop_
_space_group_symop_id
_space_group_symop_operation_xyz
1 x,y,z
2 -x,-y,z
3 -y+1/2,x+1/2,z
4 y+1/2,-x+1/2,z
5 -x+1/2,y+1/2,-z
6 x+1/2,-y+1/2,-z
7 y,x,-z
8 -y,-x,-z
9 -x+1/2,-y+1/2,-z
10 x+1/2,y+1/2,-z
11 y,-x,-z
12 -y,x,-z
13 x,-y,z
14 -x,y,z
15 -y+1/2,-x+1/2,z
16 y+1/2,x+1/2,z

loop_
_atom_site_label
_atom_site_type_symbol
_atom_site_fract_x
_atom_site_fract_y
_atom_site_fract_z
_atom_site_adp_type
_atom_site_U_iso_or_equiv
_atom_site_site_symmetry_multiplicity
_atom_site_occupancy
_atom_site_calc_flag
_atom_site_refinement_flags
_atom_site_disorder_assembly
_atom_site_disorder_group
Na1 Na 0 0.5 0.5995(14) Uiso 0.034(7) 2 1 d . . .
La1 La 0 0.5 0.8724(3) Uiso 0.0069(9) 2 1 d . . .
Ti1 Ti 0 0.5 0.2605(6) Uiso 0.008(2) 2 1 d . . .
O1 O 0 0 0.2360(15) Uiso 0.008(5) 4 1 d . . .
S2 S 0 0.5 0.4020(9) Uiso 0.011(4) 2 0.85(4) d . . .
O2 O 0 0.5 0.4020(9) Uiso 0.011(4) 2 0.15(4) d . . .
S3 S 0 0.5 0.0732(9) Uiso 0.009(3) 2 1 d . . .

loop_
_atom_site_aniso_label
_atom_site_aniso_type_symbol
_atom_site_aniso_U_11
_atom_site_aniso_U_22
_atom_site_aniso_U_33
_atom_site_aniso_U_12
_atom_site_aniso_U_13
_atom_site_aniso_U_23
? ? ? ? ? ? ? ?

loop_
_atom_type_symbol
_atom_type_scat_dispersion_real
_atom_type_scat_dispersion_imag
_atom_type_scat_source
La -1.2189 0.9501 'International Tables Vol C tables 4.2.6.8 and 6.1.1.1'
Na 0.0098 0.0080 'International Tables Vol C tables 4.2.6.8 and 6.1.1.1'
O 0.0019 0.0019 'International Tables Vol C tables 4.2.6.8 and 6.1.1.1'
S 0.0449 0.0413 'International Tables Vol C tables 4.2.6.8 and 6.1.1.1'
Ti 0.1282 0.1580 'International Tables Vol C tables 4.2.6.8 and 6.1.1.1'

loop_
_exptl_crystal_face_index_h
_exptl_crystal_face_index_k
_exptl_crystal_face_index_l
_exptl_crystal_face_perp_dist
? ? ? ?

loop_
_geom_angle_atom_site_label_1
_geom_angle_atom_site_label_2
_geom_angle_atom_site_label_3
_geom_angle_site_symmetry_1
_geom_angle_site_symmetry_2
_geom_angle_site_symmetry_3
_geom_angle
_geom_angle_publ_flag
Na1 Na1 Na1 1_455 . 1_545 90 ?
Na1 Na1 Na1 1_455 . 1_565 90 ?
Na1 Na1 Na1 1_455 . 1_655 180 ?
Na1 Na1 Ti1 1_455 . 5_446 55.9(3) ?
Na1 Na1 Ti1 1_455 . 5_456 55.9(3) ?
Na1 Na1 Ti1 1_455 . 5_546 124.1(4) ?
Na1 Na1 Ti1 1_455 . 5_556 124.1(4) ?
Na1 Na1 S2 1_455 . . 90.0(4) ?
Na1 Na1 S2 1_455 . 5_446 45.002(4) ?
Na1 Na1 S2 1_455 . 5_456 45.002(4) ?
Na1 Na1 S2 1_455 . 5_546 134.998(9) ?
Na1 Na1 S2 1_455 . 5_556 134.998(9) ?
Na1 Na1 Na1 1_545 . 1_565 180 ?
Na1 Na1 Na1 1_545 . 1_655 90 ?
Na1 Na1 Ti1 1_545 . 5_446 55.9(3) ?
Na1 Na1 Ti1 1_545 . 5_456 124.1(4) ?
Na1 Na1 Ti1 1_545 . 5_546 55.9(3) ?
Na1 Na1 Ti1 1_545 . 5_556 124.1(4) ?
Na1 Na1 S2 1_545 . . 90.0(4) ?
Na1 Na1 S2 1_545 . 5_446 45.002(4) ?
Na1 Na1 S2 1_545 . 5_456 134.998(9) ?
Na1 Na1 S2 1_545 . 5_546 45.002(4) ?
Na1 Na1 S2 1_545 . 5_556 134.998(9) ?
Na1 Na1 Na1 1_565 . 1_655 90 ?
Na1 Na1 Ti1 1_565 . 5_446 124.1(4) ?
Na1 Na1 Ti1 1_565 . 5_456 55.9(3) ?
Na1 Na1 Ti1 1_565 . 5_546 124.1(4) ?
Na1 Na1 Ti1 1_565 . 5_556 55.9(3) ?
Na1 Na1 S2 1_565 . . 90.0(4) ?
Na1 Na1 S2 1_565 . 5_446 134.998(9) ?
Na1 Na1 S2 1_565 . 5_456 45.002(4) ?
Na1 Na1 S2 1_565 . 5_546 134.998(9) ?
Na1 Na1 S2 1_565 . 5_556 45.002(4) ?
Na1 Na1 Ti1 1_655 . 5_446 124.1(4) ?
Na1 Na1 Ti1 1_655 . 5_456 124.1(4) ?
Na1 Na1 Ti1 1_655 . 5_546 55.9(3) ?
Na1 Na1 Ti1 1_655 . 5_556 55.9(3) ?
Na1 Na1 S2 1_655 . . 90.0(4) ?
Na1 Na1 S2 1_655 . 5_446 134.998(9) ?
Na1 Na1 S2 1_655 . 5_456 134.998(9) ?
Na1 Na1 S2 1_655 . 5_546 45.002(4) ?
Na1 Na1 S2 1_655 . 5_556 45.002(4) ?
Ti1 Na1 Ti1 5_446 . 5_456 68.1(3) ?
Ti1 Na1 Ti1 5_446 . 5_546 68.1(3) ?
Ti1 Na1 Ti1 5_446 . 5_556 104.8(6) ?
Ti1 Na1 S2 5_446 . . 127.6(3) ?
Ti1 Na1 S2 5_446 . 5_446 38.1(4) ?
Ti1 Na1 S2 5_446 . 5_456 90.3(3) ?
Ti1 Na1 S2 5_446 . 5_546 90.3(3) ?
Ti1 Na1 S2 5_446 . 5_556 142.9(8) ?
Ti1 Na1 Ti1 5_456 . 5_546 104.8(6) ?
Ti1 Na1 Ti1 5_456 . 5_556 68.1(3) ?
Ti1 Na1 S2 5_456 . . 127.6(3) ?
Ti1 Na1 S2 5_456 . 5_446 90.3(3) ?
Ti1 Na1 S2 5_456 . 5_456 38.1(4) ?
Ti1 Na1 S2 5_456 . 5_546 142.9(8) ?
Ti1 Na1 S2 5_456 . 5_556 90.3(3) ?
Ti1 Na1 Ti1 5_546 . 5_556 68.1(3) ?
Ti1 Na1 S2 5_546 . . 127.6(3) ?
Ti1 Na1 S2 5_546 . 5_446 90.3(3) ?
Ti1 Na1 S2 5_546 . 5_456 142.9(8) ?
Ti1 Na1 S2 5_546 . 5_546 38.1(4) ?
Ti1 Na1 S2 5_546 . 5_556 90.3(3) ?
Ti1 Na1 S2 5_556 . . 127.6(3) ?
Ti1 Na1 S2 5_556 . 5_446 142.9(8) ?
Ti1 Na1 S2 5_556 . 5_456 90.3(3) ?
Ti1 Na1 S2 5_556 . 5_546 90.3(3) ?
Ti1 Na1 S2 5_556 . 5_556 38.1(4) ?
S2 Na1 S2 . . 5_446 89.5(5) ?
S2 Na1 S2 . . 5_456 89.5(5) ?
S2 Na1 S2 . . 5_546 89.5(5) ?
S2 Na1 S2 . . 5_556 89.5(5) ?
S2 Na1 S2 5_446 . 5_456 89.996(8) ?
S2 Na1 S2 5_446 . 5_546 89.996(8) ?
S2 Na1 S2 5_446 . 5_556 179.0(10) ?
S2 Na1 S2 5_456 . 5_546 179.0(10) ?
S2 Na1 S2 5_456 . 5_556 89.996(8) ?
S2 Na1 S2 5_546 . 5_556 89.996(8) ?
La1 La1 La1 1_455 . 1_545 90 ?
La1 La1 La1 1_455 . 1_565 90 ?
La1 La1 La1 1_455 . 1_655 180 ?
La1 La1 Ti1 1_455 . 5_446 55.20(8) ?
La1 La1 Ti1 1_455 . 5_456 55.20(8) ?
La1 La1 Ti1 1_455 . 5_546 124.80(11) ?
La1 La1 Ti1 1_455 . 5_556 124.80(11) ?
La1 La1 S3 1_455 . 5_446 47.36(8) ?
La1 La1 S3 1_455 . 5_456 47.36(8) ?
La1 La1 S3 1_455 . 5_546 132.64(9) ?
La1 La1 S3 1_455 . 5_556 132.64(9) ?
La1 La1 La1 1_545 . 1_565 180 ?
La1 La1 La1 1_545 . 1_655 90 ?
La1 La1 Ti1 1_545 . 5_446 55.20(8) ?
La1 La1 Ti1 1_545 . 5_456 124.80(11) ?
La1 La1 Ti1 1_545 . 5_546 55.20(8) ?
La1 La1 Ti1 1_545 . 5_556 124.80(11) ?
La1 La1 S3 1_545 . 5_446 47.36(8) ?
La1 La1 S3 1_545 . 5_456 132.64(9) ?
La1 La1 S3 1_545 . 5_546 47.36(8) ?
La1 La1 S3 1_545 . 5_556 132.64(9) ?
La1 La1 La1 1_565 . 1_655 90 ?
La1 La1 Ti1 1_565 . 5_446 124.80(11) ?
La1 La1 Ti1 1_565 . 5_456 55.20(8) ?
La1 La1 Ti1 1_565 . 5_546 124.80(11) ?
La1 La1 Ti1 1_565 . 5_556 55.20(8) ?
La1 La1 S3 1_565 . 5_446 132.64(9) ?
La1 La1 S3 1_565 . 5_456 47.36(8) ?
La1 La1 S3 1_565 . 5_546 132.64(9) ?
La1 La1 S3 1_565 . 5_556 47.36(8) ?
La1 La1 Ti1 1_655 . 5_446 124.80(11) ?
La1 La1 Ti1 1_655 . 5_456 124.80(11) ?
La1 La1 Ti1 1_655 . 5_546 55.20(8) ?
La1 La1 Ti1 1_655 . 5_556 55.20(8) ?
La1 La1 S3 1_655 . 5_446 132.64(9) ?
La1 La1 S3 1_655 . 5_456 132.64(9) ?
La1 La1 S3 1_655 . 5_546 47.36(8) ?
La1 La1 S3 1_655 . 5_556 47.36(8) ?
Ti1 La1 Ti1 5_446 . 5_456 69.61(11) ?
Ti1 La1 Ti1 5_446 . 5_546 69.61(11) ?
Ti1 La1 Ti1 5_446 . 5_556 107.6(2) ?
Ti1 La1 S3 5_446 . 5_446 52.8(3) ?
Ti1 La1 S3 5_446 . 5_456 99.75(16) ?
Ti1 La1 S3 5_446 . 5_546 99.75(16) ?
Ti1 La1 S3 5_446 . 5_556 160.5(3) ?
Ti1 La1 Ti1 5_456 . 5_546 107.6(2) ?
Ti1 La1 Ti1 5_456 . 5_556 69.61(11) ?
Ti1 La1 S3 5_456 . 5_446 99.75(16) ?
Ti1 La1 S3 5_456 . 5_456 52.8(3) ?
Ti1 La1 S3 5_456 . 5_546 160.5(3) ?
Ti1 La1 S3 5_456 . 5_556 99.75(16) ?
Ti1 La1 Ti1 5_546 . 5_556 69.61(11) ?
Ti1 La1 S3 5_546 . 5_446 99.75(16) ?
Ti1 La1 S3 5_546 . 5_456 160.5(3) ?
Ti1 La1 S3 5_546 . 5_546 52.8(3) ?
Ti1 La1 S3 5_546 . 5_556 99.75(16) ?
Ti1 La1 S3 5_556 . 5_446 160.5(3) ?
Ti1 La1 S3 5_556 . 5_456 99.75(16) ?
Ti1 La1 S3 5_556 . 5_546 99.75(16) ?
Ti1 La1 S3 5_556 . 5_556 52.8(3) ?
S3 La1 S3 5_446 . 5_456 85.28(11) ?
S3 La1 S3 5_446 . 5_546 85.28(11) ?
S3 La1 S3 5_446 . 5_556 146.7(4) ?
S3 La1 S3 5_456 . 5_546 146.7(4) ?
S3 La1 S3 5_456 . 5_556 85.28(11) ?
S3 La1 S3 5_546 . 5_556 85.28(11) ?
Na1 Ti1 Na1 5_446 . 5_456 68.1(2) ?
Na1 Ti1 Na1 5_446 . 5_546 68.1(2) ?
Na1 Ti1 Na1 5_446 . 5_556 104.8(5) ?
Na1 Ti1 La1 5_446 . 5_446 73.8(3) ?
Na1 Ti1 La1 5_446 . 5_456 111.11(14) ?
Na1 Ti1 La1 5_446 . 5_546 111.11(14) ?
Na1 Ti1 La1 5_446 . 5_556 178.6(4) ?
Na1 Ti1 O1 5_446 . . 64.1(6) ?
Na1 Ti1 O1 5_446 . 1_565 131.6(5) ?
Na1 Ti1 O1 5_446 . 3_455 64.1(6) ?
Na1 Ti1 O1 5_446 . 3_555 131.6(5) ?
Na1 Ti1 S2 5_446 . . 52.4(3) ?
Na1 Ti1 Na1 5_456 . 5_546 104.8(5) ?
Na1 Ti1 Na1 5_456 . 5_556 68.1(2) ?
Na1 Ti1 La1 5_456 . 5_446 111.11(14) ?
Na1 Ti1 La1 5_456 . 5_456 73.8(3) ?
Na1 Ti1 La1 5_456 . 5_546 178.6(4) ?
Na1 Ti1 La1 5_456 . 5_556 111.11(14) ?
Na1 Ti1 O1 5_456 . . 131.6(5) ?
Na1 Ti1 O1 5_456 . 1_565 64.1(6) ?
Na1 Ti1 O1 5_456 . 3_455 64.1(6) ?
Na1 Ti1 O1 5_456 . 3_555 131.6(5) ?
Na1 Ti1 S2 5_456 . . 52.4(3) ?
Na1 Ti1 Na1 5_546 . 5_556 68.1(2) ?
Na1 Ti1 La1 5_546 . 5_446 111.11(14) ?
Na1 Ti1 La1 5_546 . 5_456 178.6(4) ?
Na1 Ti1 La1 5_546 . 5_546 73.8(3) ?
Na1 Ti1 La1 5_546 . 5_556 111.11(14) ?
Na1 Ti1 O1 5_546 . . 64.1(6) ?
Na1 Ti1 O1 5_546 . 1_565 131.6(5) ?
Na1 Ti1 O1 5_546 . 3_455 131.6(5) ?
Na1 Ti1 O1 5_546 . 3_555 64.1(6) ?
Na1 Ti1 S2 5_546 . . 52.4(3) ?
Na1 Ti1 La1 5_556 . 5_446 178.6(4) ?
Na1 Ti1 La1 5_556 . 5_456 111.11(14) ?
Na1 Ti1 La1 5_556 . 5_546 111.11(14) ?
Na1 Ti1 La1 5_556 . 5_556 73.8(3) ?
Na1 Ti1 O1 5_556 . . 131.6(5) ?
Na1 Ti1 O1 5_556 . 1_565 64.1(6) ?
Na1 Ti1 O1 5_556 . 3_455 131.6(5) ?
Na1 Ti1 O1 5_556 . 3_555 64.1(6) ?
Na1 Ti1 S2 5_556 . . 52.4(3) ?
La1 Ti1 La1 5_446 . 5_456 69.61(14) ?
La1 Ti1 La1 5_446 . 5_546 69.61(14) ?
La1 Ti1 La1 5_446 . 5_556 107.6(3) ?
La1 Ti1 O1 5_446 . . 47.8(4) ?
La1 Ti1 O1 5_446 . 1_565 116.8(6) ?
La1 Ti1 O1 5_446 . 3_455 47.8(4) ?
La1 Ti1 O1 5_446 . 3_555 116.8(6) ?
La1 Ti1 S2 5_446 . . 126.18(14) ?
La1 Ti1 La1 5_456 . 5_546 107.6(3) ?
La1 Ti1 La1 5_456 . 5_556 69.61(14) ?
La1 Ti1 O1 5_456 . . 116.8(6) ?
La1 Ti1 O1 5_456 . 1_565 47.8(4) ?
La1 Ti1 O1 5_456 . 3_455 47.8(4) ?
La1 Ti1 O1 5_456 . 3_555 116.8(6) ?
La1 Ti1 S2 5_456 . . 126.18(14) ?
La1 Ti1 La1 5_546 . 5_556 69.61(14) ?
La1 Ti1 O1 5_546 . . 47.8(4) ?
La1 Ti1 O1 5_546 . 1_565 116.8(6) ?
La1 Ti1 O1 5_546 . 3_455 116.8(6) ?
La1 Ti1 O1 5_546 . 3_555 47.8(4) ?
La1 Ti1 S2 5_546 . . 126.18(14) ?
La1 Ti1 O1 5_556 . . 116.8(6) ?
La1 Ti1 O1 5_556 . 1_565 47.8(4) ?
La1 Ti1 O1 5_556 . 3_455 116.8(6) ?
La1 Ti1 O1 5_556 . 3_555 47.8(4) ?
La1 Ti1 S2 5_556 . . 126.18(14) ?
O1 Ti1 O1 . . 1_565 158.4(11) ?
O1 Ti1 O1 . . 3_455 88.0(2) ?
O1 Ti1 O1 . . 3_555 88.0(2) ?
O1 Ti1 S2 . . . 100.8(7) ?
O1 Ti1 O1 1_565 . 3_455 88.0(2) ?
O1 Ti1 O1 1_565 . 3_555 88.0(2) ?
O1 Ti1 S2 1_565 . . 100.8(7) ?
O1 Ti1 O1 3_455 . 3_555 158.4(11) ?
O1 Ti1 S2 3_455 . . 100.8(7) ?
O1 Ti1 S2 3_555 . . 100.8(7) ?
Ti1 O1 Ti1 1_545 . . 158.4(14) ?
Na1 S2 Na1 . . 5_446 90.5(5) ?
Na1 S2 Na1 . . 5_456 90.5(5) ?
Na1 S2 Na1 . . 5_546 90.5(5) ?
Na1 S2 Na1 . . 5_556 90.5(5) ?
Na1 S2 Ti1 . . . 180 ?
Na1 S2 O2 . . . 0 ?
Na1 S2 Na1 5_446 . 5_456 89.996(7) ?
Na1 S2 Na1 5_446 . 5_546 89.996(7) ?
Na1 S2 Na1 5_446 . 5_556 179.0(8) ?
Na1 S2 Ti1 5_446 . . 89.5(5) ?
Na1 S2 O2 5_446 . . 0 ?
Na1 S2 Na1 5_456 . 5_546 179.0(8) ?
Na1 S2 Na1 5_456 . 5_556 89.996(7) ?
Na1 S2 Ti1 5_456 . . 89.5(5) ?
Na1 S2 O2 5_456 . . 0 ?
Na1 S2 Na1 5_546 . 5_556 89.996(7) ?
Na1 S2 Ti1 5_546 . . 89.5(5) ?
Na1 S2 O2 5_546 . . 0 ?
Na1 S2 Ti1 5_556 . . 89.5(5) ?
Na1 S2 O2 5_556 . . 0 ?
Ti1 S2 O2 . . . 0 ?
La1 S3 La1 5_446 . 5_456 85.28(15) ?
La1 S3 La1 5_446 . 5_546 85.28(15) ?
La1 S3 La1 5_446 . 5_556 146.7(5) ?
La1 S3 La1 5_456 . 5_546 146.7(5) ?
La1 S3 La1 5_456 . 5_556 85.28(15) ?
La1 S3 La1 5_546 . 5_556 85.28(15) ?

loop_
_geom_bond_atom_site_label_1
_geom_bond_atom_site_label_2
_geom_bond_site_symmetry_1
_geom_bond_site_symmetry_2
_geom_bond_distance
_geom_bond_publ_flag
Na1 Na1 . 1_455 3.9404(2) ?
Na1 Na1 . 1_545 3.9404(2) ?
Na1 Na1 . 1_565 3.9404(2) ?
Na1 Na1 . 1_655 3.9404(2) ?
Na1 Ti1 . 5_446 3.517(14) ?
Na1 Ti1 . 5_456 3.517(14) ?
Na1 Ti1 . 5_546 3.517(14) ?
Na1 Ti1 . 5_556 3.517(14) ?
Na1 S2 . . 3.03(3) ?
Na1 S2 . 5_446 2.7864(2) ?
Na1 S2 . 5_456 2.7864(2) ?
Na1 S2 . 5_546 2.7864(2) ?
Na1 S2 . 5_556 2.7864(2) ?
La1 La1 . 1_455 3.9404(2) ?
La1 La1 . 1_545 3.9404(2) ?
La1 La1 . 1_565 3.9404(2) ?
La1 La1 . 1_655 3.9404(2) ?
La1 Ti1 . 5_446 3.452(6) ?
La1 Ti1 . 5_456 3.452(6) ?
La1 Ti1 . 5_546 3.452(6) ?
La1 Ti1 . 5_556 3.452(6) ?
La1 S3 . 5_446 2.909(4) ?
La1 S3 . 5_456 2.909(4) ?
La1 S3 . 5_546 2.909(4) ?
La1 S3 . 5_556 2.909(4) ?
Ti1 O1 . . 2.006(5) ?
Ti1 O1 . 1_565 2.006(5) ?
Ti1 O1 . 3_455 2.006(5) ?
Ti1 O1 . 3_555 2.006(5) ?
Ti1 S2 . . 2.169(17) ?
S2 O2 . . 0 ?

loop_
_geom_hbond_atom_site_label_D
_geom_hbond_atom_site_label_H
_geom_hbond_atom_site_label_A
_geom_hbond_site_symmetry_D
_geom_hbond_site_symmetry_H
_geom_hbond_site_symmetry_A
_geom_hbond_distance_DH
_geom_hbond_distance_HA
_geom_hbond_distance_DA
_geom_hbond_angle_DHA
_geom_hbond_publ_flag
? ? ? ? ? ? ? ? ? ? ?

loop_
_geom_torsion_atom_site_label_1
_geom_torsion_atom_site_label_2
_geom_torsion_atom_site_label_3
_geom_torsion_atom_site_label_4
_geom_torsion_site_symmetry_1
_geom_torsion_site_symmetry_2
_geom_torsion_site_symmetry_3
_geom_torsion_site_symmetry_4
_geom_torsion
_geom_torsion_publ_flag
? ? ? ? ? ? ? ? ? ?

loop_
_restr_angle_atom_site_label_1
_restr_angle_site_symmetry_1
_restr_angle_atom_site_label_2
_restr_angle_site_symmetry_2
_restr_angle_atom_site_label_3
_restr_angle_site_symmetry_3
_restr_angle_target
_restr_angle_target_weight_param
? ? ? ? ? ? ? ?

loop_
_restr_distance_atom_site_label_1
_restr_distance_site_symmetry_1
_restr_distance_atom_site_label_2
_restr_distance_site_symmetry_2
_restr_distance_target
_restr_distance_target_weight_param
? ? ? ? ? ?

loop_
_restr_equal_angle_atom_site_label_1
_restr_equal_angle_site_symmetry_1
_restr_equal_angle_atom_site_label_2
_restr_equal_angle_site_symmetry_2
_restr_equal_angle_atom_site_label_3
_restr_equal_angle_site_symmetry_3
_restr_equal_angle_class_class_id
_restr_equal_angle_class_target_weight_param
? ? ? ? ? ? ? ?

loop_
_restr_equal_distance_atom_site_label_1
_restr_equal_distance_site_symmetry_1
_restr_equal_distance_atom_site_label_2
_restr_equal_distance_site_symmetry_2
_restr_equal_distance_class_class_id
_restr_equal_distance_class_target_weight_param
? ? ? ? ? ?

loop_
_restr_equal_torsion_atom_site_label_1
_restr_equal_torsion_site_symmetry_1
_restr_equal_torsion_atom_site_label_2
_restr_equal_torsion_site_symmetry_2
_restr_equal_torsion_atom_site_label_3
_restr_equal_torsion_site_symmetry_3
_restr_equal_torsion_atom_site_label_4
_restr_equal_torsion_site_symmetry_4
_restr_equal_torsion_class_class_id
_restr_equal_torsion_class_target_weight_param
? ? ? ? ? ? ? ? ? ?

loop_
_restr_torsion_atom_site_label_1
_restr_torsion_site_symmetry_1
_restr_torsion_atom_site_label_2
_restr_torsion_site_symmetry_2
_restr_torsion_atom_site_label_3
_restr_torsion_site_symmetry_3
_restr_torsion_atom_site_label_4
_restr_torsion_site_symmetry_4
_restr_torsion_angle_target
_restr_torsion_weight_param
? ? ? ? ? ? ? ? ? ?

loop_
_jana_atom_site_adp_c_label
_jana_atom_site_adp_c_type_symbol
_jana_atom_site_adp_c_111
_jana_atom_site_adp_c_112
_jana_atom_site_adp_c_113
_jana_atom_site_adp_c_122
_jana_atom_site_adp_c_123
_jana_atom_site_adp_c_133
_jana_atom_site_adp_c_222
_jana_atom_site_adp_c_223
_jana_atom_site_adp_c_233
_jana_atom_site_adp_c_333
? ? ? ? ? ? ? ? ? ? ? ?

loop_
_jana_atom_site_adp_d_label
_jana_atom_site_adp_d_type_symbol
_jana_atom_site_adp_d_1111
_jana_atom_site_adp_d_1112
_jana_atom_site_adp_d_1113
_jana_atom_site_adp_d_1122
_jana_atom_site_adp_d_1123
_jana_atom_site_adp_d_1133
_jana_atom_site_adp_d_1222
_jana_atom_site_adp_d_1223
_jana_atom_site_adp_d_1233
_jana_atom_site_adp_d_1333
_jana_atom_site_adp_d_2222
_jana_atom_site_adp_d_2223
_jana_atom_site_adp_d_2233
_jana_atom_site_adp_d_2333
_jana_atom_site_adp_d_3333
? ? ? ? ? ? ? ? ? ? ? ? ? ? ? ? ?

loop_
_jana_atom_site_adp_e_label
_jana_atom_site_adp_e_type_symbol
_jana_atom_site_adp_e_11111
_jana_atom_site_adp_e_11112
_jana_atom_site_adp_e_11113
_jana_atom_site_adp_e_11122
_jana_atom_site_adp_e_11123
_jana_atom_site_adp_e_11133
_jana_atom_site_adp_e_11222
_jana_atom_site_adp_e_11223
_jana_atom_site_adp_e_11233
_jana_atom_site_adp_e_11333
_jana_atom_site_adp_e_12222
_jana_atom_site_adp_e_12223
_jana_atom_site_adp_e_12233
_jana_atom_site_adp_e_12333
_jana_atom_site_adp_e_13333
_jana_atom_site_adp_e_22222
_jana_atom_site_adp_e_22223
_jana_atom_site_adp_e_22233
_jana_atom_site_adp_e_22333
_jana_atom_site_adp_e_23333
_jana_atom_site_adp_e_33333
? ? ? ? ? ? ? ? ? ? ? ? ? ? ? ? ? ? ? ? ? ? ?

loop_
_jana_atom_site_adp_f_label
_jana_atom_site_adp_f_type_symbol
_jana_atom_site_adp_f_111111
_jana_atom_site_adp_f_111112
_jana_atom_site_adp_f_111113
_jana_atom_site_adp_f_111122
_jana_atom_site_adp_f_111123
_jana_atom_site_adp_f_111133
_jana_atom_site_adp_f_111222
_jana_atom_site_adp_f_111223
_jana_atom_site_adp_f_111233
_jana_atom_site_adp_f_111333
_jana_atom_site_adp_f_112222
_jana_atom_site_adp_f_112223
_jana_atom_site_adp_f_112233
_jana_atom_site_adp_f_112333
_jana_atom_site_adp_f_113333
_jana_atom_site_adp_f_122222
_jana_atom_site_adp_f_122223
_jana_atom_site_adp_f_122233
_jana_atom_site_adp_f_122333
_jana_atom_site_adp_f_123333
_jana_atom_site_adp_f_133333
_jana_atom_site_adp_f_222222
_jana_atom_site_adp_f_222223
_jana_atom_site_adp_f_222233
_jana_atom_site_adp_f_222333
_jana_atom_site_adp_f_223333
_jana_atom_site_adp_f_233333
_jana_atom_site_adp_f_333333
? ? ? ? ? ? ? ? ? ? ? ? ? ? ? ? ? ? ? ? ? ? ? ? ? ? ? ? ? ?
